data_2310247
loop_
_publ_author_name
'Smith, J.F.'
'Hansen, D.A.'

_publ_section_title
;
 The structure of Y Ni
;
_journal_name_full 'Acta Crystallographica (1,1948-23,1967)'
_journal_page_first 60
_journal_page_last 62
_journal_volume 18
_journal_year 1965
_chemical_formula_sum 'Ni Y'
_space_group_IT_number 14
_symmetry_space_group_name_Hall '-P 2bc'
_symmetry_space_group_name_H-M 'P 1 1 21/b'
_cell_angle_alpha 90
_cell_angle_beta 90
_cell_angle_gamma 90.05
_cell_formula_units_Z 4
_cell_length_a 4.114
_cell_length_b 7.14
_cell_length_c 5.501
_cell_volume 161.586
_citation_journal_id_ASTM ACCRA9
_cod_data_source_file Smith_ACCRA9_1965_1575.cif
_cod_data_source_block Ni1Y1
_cod_original_cell_volume 161.5861
_cod_original_sg_symbol_Hall '-P 2ybc (-x,z,y)'
_cod_original_formula_sum 'Ni1 Y1'
_cod_database_code 2310247

loop_
_symmetry_equiv_pos_as_xyz
x,y,z
-x,-y+1/2,z+1/2
-x,-y,-z
x,y-1/2,-z-1/2

loop_
_atom_site_label
_atom_site_type_symbol
_atom_site_fract_x
_atom_site_fract_y
_atom_site_fract_z
_atom_site_occupancy
_atom_site_U_iso_or_equiv
Y1 Y 0.249 0.181 0.132 1 0.0
Ni1 Ni 0.245 0.037 0.622 1 0.0
